data_4100784
loop_
_publ_author_name
'Masahiko Ochiai'
'Yong-Shou Lin'
'Jun Yamada'
'Hanae Misawa'
'Saiko Arai'
'Kazuko Matsumoto'

_publ_section_title
;
Reactions of a Platinum(III) Dimeric Complex with Alkynes in Water: Novel
Approach to \a-Aminoketone, \a-Iminoketone, and \a,\b-Diimine via
Ketonyl-Pt(III) Dinuclear Complexes
;
_journal_name_full 'Journal of the American Chemical Society'
_journal_page_first 2536
_journal_page_last 2545
_journal_paper_doi 10.1021/ja0302634
_journal_volume 126
_journal_year 2004
_chemical_formula_sum 'C16 H41 N10 O17 Pt2'
_chemical_formula_weight 1035.77
_space_group_IT_number 2
_space_group_name_Hall '-P 1'
_space_group_name_H-M_alt 'P -1'
_symmetry_cell_setting triclinic
_symmetry_space_group_name_Hall '-P 1'
_symmetry_space_group_name_H-M 'P -1'
_cell_angle_alpha 84.358(3)
_cell_angle_beta 78.820(3)
_cell_angle_gamma 88.152(3)
_cell_formula_units_Z 2
_cell_length_a 9.5166(15)
_cell_length_b 10.1385(17)
_cell_length_c 16.124(3)
_cell_measurement_temperature 293(2)
_cell_volume 1518.7(4)
_diffrn_ambient_temperature 293(2)
_exptl_crystal_density_diffrn 2.265
_cod_depositor_comments
;
The following automatic conversions were performed:
'_symmetry_cell_setting' value 'Triclinic' changed to 'triclinic'
according to '/home/saulius/struct/CIF-dictionaries/cif_core.dic'
dictionary named 'cif_core.dic' version 2.4.1 from 2010-06-29.

Automatic conversion script
Id: cif_fix_enum 1527 2010-12-29 10:47:43Z saulius 
;
_cod_database_code 4100784

loop_
_symmetry_equiv_pos_as_xyz
'x, y, z'
'-x, -y, -z'

loop_
_atom_site_label
_atom_site_type_symbol
_atom_site_fract_x
_atom_site_fract_y
_atom_site_fract_z
_atom_site_U_iso_or_equiv
_atom_site_adp_type
_atom_site_occupancy
_atom_site_symmetry_multiplicity
_atom_site_calc_flag
_atom_site_refinement_flags
_atom_site_disorder_assembly
_atom_site_disorder_group
C1 C 0.337(2) 0.9944(19) 0.2456(13) 0.054(5) Uani 1 1 d . . .
C2 C 0.282(2) 0.9857(19) 0.3406(13) 0.053(5) Uani 1 1 d . . .
C3 C 0.351(2) 0.886(2) 0.3958(11) 0.062(6) Uani 1 1 d . . .
C4 C 0.315(3) 0.917(3) 0.4883(15) 0.068(6) Uani 1 1 d . . .
C5 C 0.372(4) 0.804(3) 0.5433(15) 0.095(10) Uani 1 1 d . . .
C6 C -0.0017(18) 0.7256(17) 0.3005(11) 0.038(4) Uani 1 1 d . . .
C7 C -0.104(3) 0.707(2) 0.3835(12) 0.063(6) Uani 1 1 d . . .
C8 C -0.049(4) 0.750(4) 0.4567(15) 0.108(11) Uani 1 1 d . . .
C9 C -0.155(4) 0.560(3) 0.404(2) 0.111(12) Uani 1 1 d . . .
C10 C -0.236(3) 0.802(4) 0.374(2) 0.112(11) Uani 1 1 d . . .
C11 C 0.3578(18) 0.5882(16) 0.2218(12) 0.037(4) Uani 1 1 d . . .
C12 C 0.457(3) 0.491(2) 0.2614(14) 0.059(5) Uani 1 1 d . . .
C13 C 0.618(3) 0.532(4) 0.220(2) 0.109(11) Uani 1 1 d . . .
C14 C 0.433(6) 0.352(3) 0.243(3) 0.16(2) Uani 1 1 d . . .
N4 N 0.3972(16) 0.8913(14) 0.0870(9) 0.039(3) Uani 1 1 d . . .
N3 N 0.1122(17) 1.0046(13) 0.1487(9) 0.042(3) Uani 1 1 d . . .
N6 N 0.2509(17) 0.6382(14) 0.0136(9) 0.044(4) Uani 1 1 d . . .
N5 N -0.0324(18) 0.7517(16) 0.0651(10) 0.050(4) Uani 1 1 d . . .
N1 N -0.0085(17) 0.6600(17) 0.2344(10) 0.047(4) Uani 1 1 d . . .
N2 N 0.2686(19) 0.5515(15) 0.1823(10) 0.050(4) Uani 1 1 d . . .
N31 N 0.255(2) 0.9852(15) 0.9021(11) 0.053(4) Uani 1 1 d . . .
N41 N 0.943(2) 0.3626(17) 0.1530(12) 0.061(5) Uani 1 1 d . . .
N51 N 0.334(2) 0.2801(17) 0.0333(12) 0.059(5) Uani 1 1 d . . .
O1 O 0.195(2) 1.0663(16) 0.3665(11) 0.077(5) Uani 1 1 d . . .
O2 O 0.351(4) 0.832(4) 0.6261(18) 0.181(13) Uani 1 1 d . . .
O4 O 0.3691(16) 0.7092(12) 0.2328(10) 0.056(4) Uani 1 1 d . . .
O31 O 0.1445(16) 0.9678(15) 0.9543(9) 0.057(4) Uani 1 1 d . . .
O32 O 0.3607(17) 0.9165(14) 0.9119(10) 0.062(4) Uani 1 1 d . . .
O33 O 0.262(2) 1.070(2) 0.8442(13) 0.105(7) Uani 1 1 d . . .
O41 O 0.908(2) 0.2560(14) 0.1329(10) 0.076(5) Uani 1 1 d . . .
O42 O 0.955(2) 0.4617(14) 0.0920(12) 0.085(6) Uani 1 1 d . . .
O43 O 0.973(2) 0.3755(16) 0.2222(10) 0.082(6) Uani 1 1 d . . .
O51 O 0.434(2) 0.344(2) -0.0150(17) 0.125(8) Uani 1 1 d . . .
O52 O 0.335(2) 0.1647(16) 0.0312(15) 0.105(7) Uani 1 1 d . . .
O53 O 0.246(3) 0.321(3) 0.084(3) 0.29(3) Uani 1 1 d . . .
Pt1 Pt 0.23998(7) 0.85286(5) 0.18892(4) 0.0343(2) Uani 1 1 d . . .
Pt2 Pt 0.12167(7) 0.65809(6) 0.12490(4) 0.0362(2) Uani 1 1 d . . .
C15 C 0.435(3) 0.506(3) 0.3546(18) 0.081(7) Uiso 1 1 d . . .
O3 O 0.0896(14) 0.8181(12) 0.2927(7) 0.040(3) Uani 1 1 d . . .

loop_
_atom_site_aniso_label
_atom_site_aniso_U_11
_atom_site_aniso_U_22
_atom_site_aniso_U_33
_atom_site_aniso_U_23
_atom_site_aniso_U_13
_atom_site_aniso_U_12
C1 0.067(14) 0.045(10) 0.055(11) -0.024(8) -0.013(10) -0.019(9)
C2 0.064(14) 0.036(10) 0.057(12) -0.015(8) 0.000(10) -0.010(9)
C3 0.078(15) 0.079(15) 0.028(9) 0.016(9) -0.028(9) 0.029(12)
C4 0.064(16) 0.088(17) 0.053(13) 0.007(11) -0.024(11) 0.003(13)
C5 0.13(3) 0.12(2) 0.045(13) -0.016(13) -0.035(14) 0.06(2)
C6 0.026(9) 0.044(9) 0.045(9) 0.002(7) -0.015(7) 0.002(7)
C7 0.079(17) 0.072(14) 0.036(10) 0.002(9) -0.006(10) -0.022(12)
C8 0.11(3) 0.18(3) 0.039(13) -0.010(15) -0.012(14) -0.04(2)
C9 0.14(3) 0.069(18) 0.10(2) 0.010(15) 0.042(19) -0.035(18)
C10 0.061(19) 0.12(3) 0.16(3) -0.03(2) -0.03(2) 0.026(18)
C11 0.027(9) 0.032(8) 0.058(10) -0.008(7) -0.022(8) 0.006(6)
C12 0.062(14) 0.057(12) 0.066(13) -0.017(10) -0.028(11) 0.022(10)
C13 0.063(19) 0.15(3) 0.11(2) -0.03(2) -0.006(16) 0.031(19)
C14 0.31(6) 0.051(16) 0.19(4) -0.036(19) -0.20(4) 0.08(3)
N4 0.037(8) 0.038(8) 0.042(8) -0.009(6) 0.000(6) 0.009(6)
N3 0.045(9) 0.028(7) 0.053(9) 0.005(6) -0.014(7) 0.001(6)
N6 0.053(10) 0.046(8) 0.040(8) 0.009(6) -0.039(7) 0.016(7)
N5 0.048(10) 0.060(10) 0.055(9) 0.007(7) -0.045(8) 0.013(8)
N1 0.033(9) 0.058(10) 0.048(9) 0.003(7) -0.004(7) -0.013(7)
N2 0.071(12) 0.041(8) 0.045(8) 0.015(6) -0.044(8) 0.019(8)
N31 0.075(13) 0.026(7) 0.053(10) 0.004(6) -0.003(9) -0.001(8)
N41 0.073(13) 0.045(10) 0.064(11) -0.003(8) -0.014(9) -0.004(9)
N51 0.052(11) 0.044(9) 0.084(13) -0.020(9) -0.013(9) -0.002(8)
O1 0.083(13) 0.065(10) 0.088(12) -0.032(9) -0.018(10) 0.017(9)
O2 0.19(3) 0.24(4) 0.10(2) 0.01(2) -0.02(2) 0.03(3)
O4 0.051(9) 0.031(6) 0.086(10) -0.003(6) -0.016(7) -0.001(6)
O31 0.054(9) 0.060(9) 0.054(8) -0.007(6) 0.003(7) -0.012(7)
O32 0.064(10) 0.045(8) 0.081(10) -0.006(7) -0.019(8) -0.004(7)
O33 0.114(17) 0.103(15) 0.085(14) 0.013(11) -0.001(12) 0.031(13)
O41 0.130(16) 0.038(8) 0.067(10) 0.004(7) -0.041(10) -0.031(8)
O42 0.129(16) 0.031(8) 0.107(14) 0.008(8) -0.052(12) -0.017(8)
O43 0.143(18) 0.053(9) 0.058(10) -0.008(7) -0.035(10) -0.018(10)
O51 0.106(17) 0.071(12) 0.20(2) -0.009(13) -0.025(15) -0.051(11)
O52 0.068(12) 0.044(9) 0.18(2) -0.027(11) 0.036(12) -0.002(8)
O53 0.077(18) 0.25(3) 0.52(6) -0.31(4) 0.11(3) -0.076(19)
Pt1 0.0335(4) 0.0246(3) 0.0433(4) -0.0057(2) -0.0013(3) -0.0074(2)
Pt2 0.0378(4) 0.0275(4) 0.0437(4) -0.0057(3) -0.0066(3) -0.0077(3)
O3 0.047(8) 0.042(7) 0.037(6) -0.008(5) -0.018(5) 0.003(5)

loop_
_geom_bond_atom_site_label_1
_geom_bond_atom_site_label_2
_geom_bond_distance
_geom_bond_site_symmetry_2
_geom_bond_publ_flag
C1 C2 1.52(3) . ?
C1 Pt1 2.100(16) . ?
C2 O1 1.19(2) . ?
C2 C3 1.50(3) . ?
C3 C4 1.53(3) . ?
C4 C5 1.54(3) . ?
C5 O2 1.37(4) . ?
C6 O3 1.28(2) . ?
C6 N1 1.32(2) . ?
C6 C7 1.49(3) . ?
C7 C8 1.48(3) . ?
C7 C9 1.56(3) . ?
C7 C10 1.59(4) . ?
C11 N2 1.24(2) . ?
C11 O4 1.267(19) . ?
C11 C12 1.52(2) . ?
C12 C15 1.50(3) . ?
C12 C14 1.51(4) . ?
C12 C13 1.59(4) . ?
N4 Pt1 2.012(14) . ?
N3 Pt1 2.063(14) . ?
N6 Pt2 1.994(16) . ?
N5 Pt2 2.063(12) . ?
N1 Pt2 1.951(16) . ?
N2 Pt2 2.046(12) . ?
N31 O33 1.20(2) . ?
N31 O31 1.22(2) . ?
N31 O32 1.23(2) . ?
N41 O43 1.22(2) . ?
N41 O41 1.23(2) . ?
N41 O42 1.33(2) . ?
N51 O53 1.14(3) . ?
N51 O52 1.17(2) . ?
N51 O51 1.26(3) . ?
O4 Pt1 2.037(14) . ?
Pt1 O3 1.990(13) . ?
Pt1 Pt2 2.6884(9) . ?
